data_7010736
loop_
_publ_author_name
'Harrison, William T. A.'
'Howie, R. Alan'
'Munro, Craig M.'
'Wardell, James L.'

_publ_section_title
;
 Monomer--polymer forms of solid, unsolvated, 5-coordinate
 halodimethyl(2-diphenylphosphinylethyl)stannanes, XMe2SnCH2CH2P(O)Ph2
 (X&#x00A0;=&#x00A0;Cl, Br or I). Effects of different
 recrystallisation media
;
_journal_issue 18
_journal_name_full 'Journal of the Chemical Society, Dalton Transactions'
_journal_page_first 2593
_journal_paper_doi 10.1039/b103107b
_journal_year 2001
_chemical_formula_moiety 'C16 H20 Cl O P Sn'
_chemical_formula_sum 'C16 H20 Cl O P Sn'
_chemical_formula_weight 413.43
_chemical_name_systematic
; 
Catena[chlorodimethyl(2-diphenylphosphinoethyl)stannane]
;
_space_group_IT_number 19
_symmetry_cell_setting orthorhombic
_symmetry_space_group_name_Hall 'P 2ac 2ab'
_symmetry_space_group_name_H-M 'P 21 21 21'
_atom_sites_solution_hydrogens geom
_atom_sites_solution_primary heavy
_atom_sites_solution_secondary difmap
_audit_creation_method SHELXL-97
_cell_angle_alpha 90.00
_cell_angle_beta 90.00
_cell_angle_gamma 90.00
_cell_formula_units_Z 4
_cell_length_a 10.9671(4)
_cell_length_b 11.8140(5)
_cell_length_c 13.7591(5)
_cell_measurement_reflns_used 7065
_cell_measurement_temperature 301(2)
_cell_measurement_theta_max 25.0
_cell_measurement_theta_min 2.25
_cell_volume 1782.70(12)
_computing_cell_refinement 'SAINT (Bruker, 1999)'
_computing_data_collection 'SMART (Bruker, 1999)'
_computing_data_reduction SAINT
_computing_molecular_graphics 'ORTEP-3 (Farrugia, 1997)'
_computing_publication_material SHELXL-97
_computing_structure_refinement 'SHELXL-97 (Sheldrick, 1997)'
_computing_structure_solution 'SHELXS-86 (Sheldrick, 1990)'
_diffrn_ambient_temperature 301(2)
_diffrn_measured_fraction_theta_full 0.998
_diffrn_measured_fraction_theta_max 0.998
_diffrn_measurement_device_type 'Bruker SMART 1000 CCD'
_diffrn_measurement_method '\f and \w'
_diffrn_radiation_monochromator graphite
_diffrn_radiation_source 'fine-focus sealed tube'
_diffrn_radiation_type MoK\a
_diffrn_radiation_wavelength 0.71073
_diffrn_reflns_av_R_equivalents 0.0239
_diffrn_reflns_av_sigmaI/netI 0.0199
_diffrn_reflns_limit_h_max 13
_diffrn_reflns_limit_h_min -13
_diffrn_reflns_limit_k_max 14
_diffrn_reflns_limit_k_min -12
_diffrn_reflns_limit_l_max 15
_diffrn_reflns_limit_l_min -16
_diffrn_reflns_number 10689
_diffrn_reflns_theta_full 25.00
_diffrn_reflns_theta_max 25.00
_diffrn_reflns_theta_min 2.27
_diffrn_standards_decay_% 0
_diffrn_standards_number 0
_exptl_absorpt_coefficient_mu 1.666
_exptl_absorpt_correction_T_max 0.8619
_exptl_absorpt_correction_T_min 0.6837
_exptl_absorpt_correction_type multi-scan
_exptl_absorpt_process_details '(SADABS: Bruker, 1999)'
_exptl_crystal_colour colourless
_exptl_crystal_density_diffrn 1.540
_exptl_crystal_density_method 'not measured'
_exptl_crystal_description block
_exptl_crystal_F_000 824
_exptl_crystal_size_max 0.32
_exptl_crystal_size_mid 0.22
_exptl_crystal_size_min 0.22
_refine_diff_density_max 0.257
_refine_diff_density_min -0.208
_refine_diff_density_rms 0.039
_refine_ls_abs_structure_details 'Flack H D (1983), Acta Cryst. A39, 876-881'
_refine_ls_abs_structure_Flack 0.018(19)
_refine_ls_extinction_method none
_refine_ls_goodness_of_fit_ref 0.998
_refine_ls_hydrogen_treatment constr
_refine_ls_matrix_type full
_refine_ls_number_parameters 183
_refine_ls_number_reflns 3119
_refine_ls_number_restraints 0
_refine_ls_restrained_S_all 0.998
_refine_ls_R_factor_all 0.0204
_refine_ls_R_factor_gt 0.0183
_refine_ls_shift/su_max 0.000
_refine_ls_shift/su_mean 0.000
_refine_ls_structure_factor_coef Fsqd
_refine_ls_weighting_details 'calc w=1/[\s^2^(Fo^2^)+(0.0263P)^2^] where P=(Fo^2^+2Fc^2^)/3'
_refine_ls_weighting_scheme calc
_refine_ls_wR_factor_gt 0.0426
_refine_ls_wR_factor_ref 0.0432
_reflns_number_gt 2956
_reflns_number_total 3119
_reflns_threshold_expression I>2\s(I)
_cod_data_source_file b103107b.txt
_cod_data_source_block clprt
_cod_database_code 7010736

loop_
_symmetry_equiv_pos_as_xyz
'x, y, z'
'-x+1/2, -y, z+1/2'
'x+1/2, -y+1/2, -z'
'-x, y+1/2, -z+1/2'

loop_
_atom_site_label
_atom_site_type_symbol
_atom_site_fract_x
_atom_site_fract_y
_atom_site_fract_z
_atom_site_U_iso_or_equiv
_atom_site_adp_type
_atom_site_occupancy
_atom_site_calc_flag
_atom_site_refinement_flags
_atom_site_disorder_assembly
_atom_site_disorder_group
Sn1 Sn 0.156856(16) 0.132045(15) -0.101220(14) 0.04791(6) Uani 1 d . . .
Cl1 Cl 0.11220(9) -0.02712(8) -0.22035(7) 0.0824(3) Uani 1 d . . .
P1 P -0.27629(6) 0.13348(7) -0.08312(5) 0.04905(16) Uani 1 d . . .
O1 O -0.3084(2) 0.2286(2) -0.01629(18) 0.0724(7) Uani 1 d . . .
C1 C 0.2946(3) 0.0401(3) -0.0273(3) 0.0825(11) Uani 1 d . . .
H1A H 0.3568 0.0913 -0.0054 0.124 Uiso 1 calc R . .
H1B H 0.3299 -0.0145 -0.0707 0.124 Uiso 1 calc R . .
H1C H 0.2596 0.0018 0.0276 0.124 Uiso 1 calc R . .
C2 C 0.1991(4) 0.2534(3) -0.2095(3) 0.0853(12) Uani 1 d . . .
H2A H 0.2638 0.3013 -0.1869 0.128 Uiso 1 calc R . .
H2B H 0.1283 0.2984 -0.2229 0.128 Uiso 1 calc R . .
H2C H 0.2245 0.2153 -0.2677 0.128 Uiso 1 calc R . .
C3 C -0.0264(2) 0.1346(3) -0.0480(2) 0.0585(7) Uani 1 d . . .
H3A H -0.0410 0.0662 -0.0108 0.070 Uiso 1 calc R . .
H3B H -0.0359 0.1985 -0.0044 0.070 Uiso 1 calc R . .
C4 C -0.1219(2) 0.1430(3) -0.1283(2) 0.0556(7) Uani 1 d . . .
H4A H -0.1084 0.0827 -0.1749 0.067 Uiso 1 calc R . .
H4B H -0.1119 0.2145 -0.1620 0.067 Uiso 1 calc R . .
C5 C -0.3728(2) 0.1330(3) -0.1894(2) 0.0539(6) Uani 1 d . . .
C6 C -0.3917(4) 0.2326(4) -0.2398(3) 0.0948(13) Uani 1 d . . .
H6 H -0.3551 0.2993 -0.2190 0.114 Uiso 1 calc R . .
C7 C -0.4661(5) 0.2325(5) -0.3225(3) 0.1090(16) Uani 1 d . . .
H7 H -0.4786 0.2996 -0.3565 0.131 Uiso 1 calc R . .
C8 C -0.5195(4) 0.1371(5) -0.3534(3) 0.0963(13) Uani 1 d . . .
H8 H -0.5711 0.1389 -0.4070 0.116 Uiso 1 calc R . .
C9 C -0.4993(5) 0.0406(5) -0.3079(3) 0.129(2) Uani 1 d . . .
H9 H -0.5335 -0.0260 -0.3314 0.155 Uiso 1 calc R . .
C10 C -0.4267(5) 0.0381(4) -0.2246(3) 0.1088(17) Uani 1 d . . .
H10 H -0.4151 -0.0303 -0.1924 0.131 Uiso 1 calc R . .
C11 C -0.2947(2) -0.0019(3) -0.0260(2) 0.0507(7) Uani 1 d . . .
C12 C -0.2286(3) -0.0967(3) -0.0529(2) 0.0622(8) Uani 1 d . . .
H12 H -0.1707 -0.0909 -0.1020 0.075 Uiso 1 calc R . .
C13 C -0.2472(4) -0.1984(3) -0.0084(3) 0.0793(10) Uani 1 d . . .
H13 H -0.2008 -0.2607 -0.0267 0.095 Uiso 1 calc R . .
C14 C -0.3338(5) -0.2098(3) 0.0630(3) 0.0887(12) Uani 1 d . . .
H14 H -0.3465 -0.2795 0.0927 0.106 Uiso 1 calc R . .
C15 C -0.4013(4) -0.1171(4) 0.0902(2) 0.0813(10) Uani 1 d . . .
H15 H -0.4603 -0.1246 0.1383 0.098 Uiso 1 calc R . .
C16 C -0.3826(3) -0.0123(3) 0.0468(2) 0.0664(9) Uani 1 d . . .
H16 H -0.4281 0.0502 0.0661 0.080 Uiso 1 calc R . .

loop_
_atom_site_aniso_label
_atom_site_aniso_U_11
_atom_site_aniso_U_22
_atom_site_aniso_U_33
_atom_site_aniso_U_23
_atom_site_aniso_U_13
_atom_site_aniso_U_12
Sn1 0.04123(9) 0.04752(10) 0.05498(10) 0.00140(10) 0.00029(9) 0.00240(8)
Cl1 0.0958(6) 0.0690(5) 0.0825(6) -0.0245(5) -0.0179(5) 0.0161(4)
P1 0.0401(3) 0.0502(4) 0.0568(4) -0.0065(4) 0.0032(3) 0.0016(3)
O1 0.0719(15) 0.0640(14) 0.0812(16) -0.0206(12) 0.0086(12) 0.0059(11)
C1 0.068(2) 0.076(2) 0.104(3) -0.009(2) -0.027(2) 0.0243(18)
C2 0.105(3) 0.078(2) 0.073(2) 0.017(2) 0.028(2) 0.000(2)
C3 0.0423(13) 0.0763(19) 0.0569(16) -0.0069(18) 0.0007(12) -0.0087(15)
C4 0.0433(14) 0.0623(17) 0.0611(16) 0.0008(15) 0.0036(11) -0.0033(12)
C5 0.0413(13) 0.0613(16) 0.0590(16) 0.0015(16) 0.0035(11) 0.0090(13)
C6 0.106(3) 0.070(2) 0.109(3) 0.003(2) -0.020(3) 0.017(2)
C7 0.130(4) 0.103(3) 0.093(3) 0.022(3) -0.020(3) 0.056(3)
C8 0.089(3) 0.129(4) 0.070(2) 0.001(3) -0.022(2) 0.017(3)
C9 0.177(5) 0.119(4) 0.091(3) 0.025(3) -0.069(4) -0.045(4)
C10 0.163(4) 0.081(3) 0.082(3) 0.023(2) -0.056(3) -0.043(3)
C11 0.0441(14) 0.0602(18) 0.0479(17) -0.0039(13) -0.0047(13) -0.0055(13)
C12 0.0673(18) 0.0568(19) 0.0626(18) -0.0049(15) 0.0000(16) 0.0023(15)
C13 0.099(3) 0.057(2) 0.082(3) 0.0010(18) -0.013(2) 0.006(2)
C14 0.125(3) 0.075(2) 0.067(2) 0.0162(19) -0.021(3) -0.025(3)
C15 0.087(2) 0.102(3) 0.0543(19) 0.013(2) -0.0010(18) -0.031(2)
C16 0.0562(18) 0.086(3) 0.0567(19) -0.0027(17) -0.0021(15) -0.0092(16)

loop_
_atom_type_symbol
_atom_type_description
_atom_type_scat_dispersion_real
_atom_type_scat_dispersion_imag
_atom_type_scat_source
C C 0.0033 0.0016 'International Tables Vol C Tables 4.2.6.8 and 6.1.1.4'
H H 0.0000 0.0000 'International Tables Vol C Tables 4.2.6.8 and 6.1.1.4'
Cl Cl 0.1484 0.1585 'International Tables Vol C Tables 4.2.6.8 and 6.1.1.4'
O O 0.0106 0.0060 'International Tables Vol C Tables 4.2.6.8 and 6.1.1.4'
P P 0.1023 0.0942 'International Tables Vol C Tables 4.2.6.8 and 6.1.1.4'
Sn Sn -0.6537 1.4246 'International Tables Vol C Tables 4.2.6.8 and 6.1.1.4'

loop_
_geom_angle_atom_site_label_1
_geom_angle_atom_site_label_2
_geom_angle_atom_site_label_3
_geom_angle
_geom_angle_site_symmetry_1
_geom_angle_site_symmetry_3
_geom_angle_publ_flag
C2 Sn1 C1 121.86(16) . . ?
C2 Sn1 C3 115.90(15) . . ?
C1 Sn1 C3 120.82(15) . . ?
C2 Sn1 O1 88.53(12) . 3 ?
C1 Sn1 O1 85.02(12) . 3 ?
C3 Sn1 O1 84.64(10) . 3 ?
C2 Sn1 Cl1 95.11(12) . . ?
C1 Sn1 Cl1 93.87(11) . . ?
C3 Sn1 Cl1 92.87(9) . . ?
O1 Sn1 Cl1 176.23(7) 3 . ?
O1 P1 C11 111.99(13) . . ?
O1 P1 C5 111.27(14) . . ?
C11 P1 C5 106.61(14) . . ?
O1 P1 C4 112.68(14) . . ?
C11 P1 C4 108.17(14) . . ?
C5 P1 C4 105.73(12) . . ?
P1 O1 Sn1 173.37(16) . 3_455 ?
C4 C3 Sn1 113.46(18) . . ?
C3 C4 P1 113.0(2) . . ?
C10 C5 C6 117.4(3) . . ?
C10 C5 P1 123.2(3) . . ?
C6 C5 P1 119.4(3) . . ?
C5 C6 C7 119.7(4) . . ?
C8 C7 C6 120.9(4) . . ?
C9 C8 C7 120.2(4) . . ?
C8 C9 C10 120.3(4) . . ?
C5 C10 C9 121.6(4) . . ?
C12 C11 C16 118.9(3) . . ?
C12 C11 P1 123.0(2) . . ?
C16 C11 P1 118.1(2) . . ?
C13 C12 C11 120.9(3) . . ?
C12 C13 C14 120.8(4) . . ?
C13 C14 C15 119.3(3) . . ?
C14 C15 C16 120.9(3) . . ?
C15 C16 C11 119.2(3) . . ?

loop_
_geom_bond_atom_site_label_1
_geom_bond_atom_site_label_2
_geom_bond_distance
_geom_bond_site_symmetry_2
_geom_bond_publ_flag
Sn1 C2 2.119(3) . ?
Sn1 C1 2.121(3) . ?
Sn1 C3 2.140(3) . ?
Sn1 O1 2.339(2) 3 ?
Sn1 Cl1 2.5421(9) . ?
P1 O1 1.494(2) . ?
P1 C11 1.794(3) . ?
P1 C5 1.806(3) . ?
P1 C4 1.807(3) . ?
O1 Sn1 2.339(2) 3_455 ?
C3 C4 1.526(4) . ?
C5 C10 1.357(5) . ?
C5 C6 1.381(5) . ?
C6 C7 1.400(6) . ?
C7 C8 1.339(7) . ?
C8 C9 1.320(6) . ?
C9 C10 1.395(5) . ?
C11 C12 1.384(4) . ?
C11 C16 1.396(4) . ?
C12 C13 1.364(5) . ?
C13 C14 1.373(6) . ?
C14 C15 1.374(6) . ?
C15 C16 1.390(5) . ?

loop_
_geom_torsion_atom_site_label_1
_geom_torsion_atom_site_label_2
_geom_torsion_atom_site_label_3
_geom_torsion_atom_site_label_4
_geom_torsion
_geom_torsion_site_symmetry_1
_geom_torsion_site_symmetry_2
_geom_torsion_site_symmetry_3
_geom_torsion_site_symmetry_4
_geom_torsion_publ_flag
C2 Sn1 C3 C4 45.6(3) . . . . ?
C1 Sn1 C3 C4 -147.7(2) . . . . ?
O1 Sn1 C3 C4 131.4(2) 3 . . . ?
Cl1 Sn1 C3 C4 -51.5(2) . . . . ?
Sn1 C3 C4 P1 175.26(16) . . . . ?
O1 P1 C4 C3 63.0(3) . . . . ?
C11 P1 C4 C3 -61.3(3) . . . . ?
C5 P1 C4 C3 -175.2(2) . . . . ?
O1 P1 C5 C10 -133.8(3) . . . . ?
C11 P1 C5 C10 -11.4(4) . . . . ?
C4 P1 C5 C10 103.6(4) . . . . ?
O1 P1 C5 C6 47.8(3) . . . . ?
C11 P1 C5 C6 170.2(3) . . . . ?
C4 P1 C5 C6 -74.9(3) . . . . ?
C10 C5 C6 C7 1.2(6) . . . . ?
P1 C5 C6 C7 179.8(3) . . . . ?
C5 C6 C7 C8 0.1(7) . . . . ?
C6 C7 C8 C9 -2.3(8) . . . . ?
C7 C8 C9 C10 3.1(9) . . . . ?
C6 C5 C10 C9 -0.5(7) . . . . ?
P1 C5 C10 C9 -179.0(4) . . . . ?
C8 C9 C10 C5 -1.6(9) . . . . ?
O1 P1 C11 C12 -152.9(3) . . . . ?
C5 P1 C11 C12 85.1(3) . . . . ?
C4 P1 C11 C12 -28.2(3) . . . . ?
O1 P1 C11 C16 29.1(3) . . . . ?
C5 P1 C11 C16 -92.8(2) . . . . ?
C4 P1 C11 C16 153.9(2) . . . . ?
C16 C11 C12 C13 -0.9(5) . . . . ?
P1 C11 C12 C13 -178.9(3) . . . . ?
C11 C12 C13 C14 1.2(6) . . . . ?
C12 C13 C14 C15 -0.5(6) . . . . ?
C13 C14 C15 C16 -0.4(6) . . . . ?
C14 C15 C16 C11 0.6(5) . . . . ?
C12 C11 C16 C15 0.0(4) . . . . ?
P1 C11 C16 C15 178.1(2) . . . . ?
